data_1510087
loop_
_publ_author_name
'Nakagawa, Y.'
'Hori, T.'

_publ_section_title
;
 Cubic to orthorhombic transition and magnetic property of Mn Hg1-x Aux,
 (X=.05-.25)
;
_journal_name_full 'Journal of the Physical Society of Japan'
_journal_page_first 4025
_journal_page_last 4029
_journal_paper_doi 10.1143/JPSJ.55.4025
_journal_volume 55
_journal_year 1986
_chemical_formula_sum 'Au0.25 Hg0.75 Mn'
_chemical_name_systematic '(Au0.25 Hg0.75) Mn'
_space_group_IT_number 51
_symmetry_space_group_name_Hall '-P 2a 2a'
_symmetry_space_group_name_H-M 'P m m a'
_cell_angle_alpha 90
_cell_angle_beta 90
_cell_angle_gamma 90
_cell_formula_units_Z 2
_cell_length_a 4.71
_cell_length_b 3.08
_cell_length_c 4.81
_cell_volume 69.778
_citation_journal_id_ASTM JUPSAU
_cod_data_source_file gold_13.cif
_cod_data_source_block Au0.25Hg0.75Mn1
_cod_original_cell_volume 69.7777
_cod_original_formula_sum 'Au0.25 Hg0.75 Mn1'
_cod_database_code 1510087

loop_
_symmetry_equiv_pos_as_xyz
x,y,z
-x+1/2,-y,z
x+1/2,-y,-z
-x,y,-z
-x,-y,-z
x-1/2,y,-z
-x-1/2,y,z
x,-y,z

loop_
_atom_site_label
_atom_site_type_symbol
_atom_site_fract_x
_atom_site_fract_y
_atom_site_fract_z
_atom_site_occupancy
_atom_site_U_iso_or_equiv
Mn1 Mn 0.25 0.5 0.8 1 0.0
Au1 Au 0.25 0 0.3 0.25 0.0
Hg1 Hg 0.25 0 0.3 0.75 0.0
